data_1576299
loop_
_publ_author_name
'Verma, Saumya'
'Sethi, Manoj'
'Sahoo, Akhila K.'

_publ_section_title
;
 Regio-reversed alkenyl-arylation of ynamides <i>via</i> 1,3-olefin shift.
;
_journal_name_full 'Chemical science'
_journal_paper_doi 10.1039/d5sc07853a
_journal_year 2025
_chemical_formula_moiety 'C40 H40 N2 O2 S'
_chemical_formula_sum 'C40 H40 N2 O2 S'
_chemical_formula_weight 612.80
_space_group_crystal_system monoclinic
_space_group_IT_number 14
_space_group_name_Hall '-P 2yn'
_space_group_name_H-M_alt 'P 1 21/n 1'
_atom_sites_solution_hydrogens geom
_audit_creation_date 2025-03-21
_audit_creation_method
;
Olex2 1.3-ac4
(compiled 2018.12.18 svn.r3554 for Rigaku Oxford Diffraction, GUI svn.r1)
;
_audit_update_record
;
2025-03-21 deposited with the CCDC.	2025-11-17 downloaded from the CCDC.
;
_cell_angle_alpha 90
_cell_angle_beta 90.001(6)
_cell_angle_gamma 90
_cell_formula_units_Z 4
_cell_length_a 16.356(2)
_cell_length_b 9.5997(12)
_cell_length_c 22.018(3)
_cell_measurement_reflns_used 9932
_cell_measurement_temperature 297(2)
_cell_measurement_theta_max 21.82
_cell_measurement_theta_min 2.31
_cell_volume 3457.1(8)
_computing_cell_refinement 'SAINT V8.40B (?, 2016)'
_computing_data_reduction 'SAINT V8.40B (?, 2016)'
_computing_molecular_graphics 'Olex2 (Dolomanov et al., 2009)'
_computing_publication_material 'Olex2 (Dolomanov et al., 2009)'
_computing_structure_refinement 'ShelXL (Sheldrick, 2015)'
_computing_structure_solution 'olex2.solve (Bourhis et al., 2015)'
_diffrn_ambient_temperature 297.0
_diffrn_measured_fraction_theta_full 1.000
_diffrn_measured_fraction_theta_max 0.999
_diffrn_measurement_device_type 'Bruker APEX-II CCD'
_diffrn_measurement_method '\f and \w scans'
_diffrn_radiation_type MoK\a
_diffrn_radiation_wavelength 0.71073
_diffrn_reflns_av_R_equivalents 0.0938
_diffrn_reflns_av_unetI/netI 0.0725
_diffrn_reflns_Laue_measured_fraction_full 1.000
_diffrn_reflns_Laue_measured_fraction_max 0.999
_diffrn_reflns_limit_h_max 21
_diffrn_reflns_limit_h_min -21
_diffrn_reflns_limit_k_max 12
_diffrn_reflns_limit_k_min -12
_diffrn_reflns_limit_l_max 28
_diffrn_reflns_limit_l_min -28
_diffrn_reflns_number 102943
_diffrn_reflns_point_group_measured_fraction_full 1.000
_diffrn_reflns_point_group_measured_fraction_max 0.999
_diffrn_reflns_theta_full 25.242
_diffrn_reflns_theta_max 27.559
_diffrn_reflns_theta_min 1.551
_diffrn_standards_number 0
_exptl_absorpt_coefficient_mu 0.130
_exptl_absorpt_correction_T_max 0.7456
_exptl_absorpt_correction_T_min 0.6941
_exptl_absorpt_correction_type none
_exptl_absorpt_process_details
'SADABS-2016/2 (Bruker,2016/2) was used for absorption correction. wR2(int) was 0.1233 before and 0.0727 after correction. The Ratio of minimum to maximum transmission is 0.9309. The \l/2 correction factor is Not present.'
_exptl_crystal_colour 'clear whiteish white'
_exptl_crystal_colour_lustre clear
_exptl_crystal_colour_modifier whiteish
_exptl_crystal_colour_primary white
_exptl_crystal_density_diffrn 1.177
_exptl_crystal_description irregular
_exptl_crystal_F_000 1304
_exptl_crystal_size_max 0.24
_exptl_crystal_size_mid 0.21
_exptl_crystal_size_min 0.18
_refine_diff_density_max 1.179
_refine_diff_density_min -1.239
_refine_diff_density_rms 0.081
_refine_ls_extinction_method none
_refine_ls_goodness_of_fit_ref 1.068
_refine_ls_hydrogen_treatment constr
_refine_ls_matrix_type full
_refine_ls_number_parameters 378
_refine_ls_number_reflns 7985
_refine_ls_number_restraints 0
_refine_ls_restrained_S_all 1.068
_refine_ls_R_factor_all 0.1488
_refine_ls_R_factor_gt 0.0942
_refine_ls_shift/su_max 0.000
_refine_ls_shift/su_mean 0.000
_refine_ls_structure_factor_coef Fsqd
_refine_ls_weighting_details 'w=1/[\s^2^(Fo^2^)+(0.1480P)^2^+2.2530P] where P=(Fo^2^+2Fc^2^)/3'
_refine_ls_weighting_scheme calc
_refine_ls_wR_factor_gt 0.2678
_refine_ls_wR_factor_ref 0.3072
_reflns_Friedel_coverage 0.000
_reflns_number_gt 4449
_reflns_number_total 7985
_reflns_threshold_expression 'I > 2\s(I)'
_cod_data_source_file d5sc07853a2.cif
_cod_data_source_block aks101_0m_a
_cod_original_cell_volume 3457.1(9)
_cod_database_code 1576299
_shelx_shelxl_version_number 2018/3
_shelx_space_group_comment
;
The symmetry employed for this shelxl refinement is uniquely defined
by the following loop, which should always be used as a source of
symmetry information in preference to the above space-group names.
They are only intended as comments.
;
_shelx_estimated_absorpt_t_max 0.977
_shelx_estimated_absorpt_t_min 0.970
_olex2_refinement_description
;
1. Fixed Uiso
 At 1.2 times of:
  All C(H) groups, All C(H,H) groups
 At 1.5 times of:
  All C(H,H,H) groups
2. Uiso/Uaniso restraints and constraints
Uanis(C17) = Uanis(C18) = Uanis(C19)
Uanis(C12) = Uanis(C10) = Uanis(C11) = Uanis(C13)
Uanis(C10) = Uanis(C11)
3.a Secondary CH2 refined with riding coordinates:
 C13(H13A,H13B), C20(H20A,H20B), C12(H12A,H12B), C17(H17A,H17B), C10(H10A,
 H10B), C18(H18A,H18B), C19(H19A,H19B), C11(H11A,H11B)
3.b Aromatic/amide H refined with riding coordinates:
 C26(H26), C25(H25), C22(H22), C23(H23), C37(H37), C4(H4), C9(H9), C28(H28),
 C34(H34), C6(H6), C31(H31), C1(H1), C16(H16), C35(H35), C36(H36), C3(H3),
 C29(H29), C30(H30)
3.c Idealised Me refined as rotating group:
 C40(H40A,H40B,H40C), C39(H39A,H39B,H39C)
;
_olex2_submission_special_instructions 'No special instructions were received'

loop_
_space_group_symop_operation_xyz
'x, y, z'
'-x+1/2, y+1/2, -z+1/2'
'-x, -y, -z'
'x-1/2, -y-1/2, z-1/2'

loop_
_atom_site_label
_atom_site_type_symbol
_atom_site_fract_x
_atom_site_fract_y
_atom_site_fract_z
_atom_site_U_iso_or_equiv
_atom_site_adp_type
_atom_site_occupancy
_atom_site_site_symmetry_order
_atom_site_calc_flag
_atom_site_refinement_flags_posn
_atom_site_refinement_flags_adp
_atom_site_refinement_flags_occupancy
_atom_site_disorder_assembly
_atom_site_disorder_group
S1 S 0.68412(5) 0.44587(10) 0.24794(5) 0.0589(3) Uani 1 1 d . . . . .
O1 O 0.64515(18) 0.5778(3) 0.24059(14) 0.0732(8) Uani 1 1 d . . . . .
O2 O 0.75933(17) 0.4187(4) 0.21768(14) 0.0795(9) Uani 1 1 d . . . . .
N1 N 0.62048(17) 0.3278(3) 0.22538(14) 0.0551(7) Uani 1 1 d . . . . .
N2 N 0.14658(18) 0.3742(4) 0.18898(14) 0.0611(8) Uani 1 1 d . . . . .
C7 C 0.5340(2) 0.3560(3) 0.22589(16) 0.0484(8) Uani 1 1 d . . . . .
C21 C 0.4021(2) 0.3611(4) 0.17405(16) 0.0511(8) Uani 1 1 d . . . . .
C8 C 0.4956(2) 0.3652(3) 0.28676(16) 0.0494(8) Uani 1 1 d . . . . .
C14 C 0.4932(2) 0.3601(4) 0.17342(16) 0.0510(8) Uani 1 1 d . . . . .
C24 C 0.2325(2) 0.3681(4) 0.18181(17) 0.0560(9) Uani 1 1 d . . . . .
C38 C 0.1061(2) 0.3699(4) 0.24463(18) 0.0575(9) Uani 1 1 d . . . . .
C5 C 0.7029(2) 0.4240(4) 0.32621(18) 0.0550(9) Uani 1 1 d . . . . .
C27 C 0.0880(2) 0.3690(4) 0.14346(18) 0.0578(9) Uani 1 1 d . . . . .
C15 C 0.5327(2) 0.3533(4) 0.11294(17) 0.0591(9) Uani 1 1 d . . . . .
C33 C 0.0221(2) 0.3646(4) 0.23449(19) 0.0604(10) Uani 1 1 d . . . . .
C26 C 0.3586(2) 0.2518(4) 0.19914(18) 0.0608(10) Uani 1 1 d . . . . .
H26 H 0.386610 0.174578 0.213898 0.073 Uiso 1 1 calc R . . . .
C32 C 0.0107(2) 0.3642(4) 0.1699(2) 0.0601(9) Uani 1 1 d . . . . .
C25 C 0.2755(2) 0.2551(4) 0.20265(19) 0.0633(10) Uani 1 1 d . . . . .
H25 H 0.247559 0.179919 0.219358 0.076 Uiso 1 1 calc R . . . .
C22 C 0.3584(2) 0.4718(4) 0.1509(2) 0.0688(11) Uani 1 1 d . . . . .
H22 H 0.386057 0.544530 0.132026 0.083 Uiso 1 1 calc R . . . .
C13 C 0.4550(4) 0.4792(6) 0.3043(2) 0.1086(10) Uani 1 1 d . . . . .
H13A H 0.413589 0.496160 0.273684 0.130 Uiso 1 1 calc R . . . .
H13B H 0.493425 0.555973 0.301716 0.130 Uiso 1 1 calc R . . . .
C23 C 0.2743(2) 0.4765(5) 0.1551(2) 0.0703(11) Uani 1 1 d . . . . .
H23 H 0.245909 0.552844 0.140001 0.084 Uiso 1 1 calc R . . . .
C37 C 0.1393(3) 0.3744(4) 0.30283(19) 0.0699(11) Uani 1 1 d . . . . .
H37 H 0.195449 0.378768 0.309353 0.084 Uiso 1 1 calc R . . . .
C4 C 0.7548(3) 0.3210(5) 0.3454(2) 0.0693(11) Uani 1 1 d . . . . .
H4 H 0.777061 0.258549 0.317693 0.083 Uiso 1 1 calc R . . . .
C9 C 0.5053(3) 0.2419(4) 0.32714(19) 0.0706(11) Uani 1 1 d . . . . .
H9 H 0.535570 0.163557 0.316582 0.085 Uiso 1 1 calc R . . . .
C28 C 0.0994(3) 0.3677(4) 0.08097(19) 0.0707(11) Uani 1 1 d . . . . .
H28 H 0.151098 0.372543 0.063528 0.085 Uiso 1 1 calc R . . . .
C40 C 0.6500(3) 0.1895(5) 0.2088(3) 0.0895(15) Uani 1 1 d . . . . .
H40A H 0.706121 0.195601 0.196291 0.134 Uiso 1 1 calc GR . . . .
H40B H 0.617629 0.153535 0.175993 0.134 Uiso 1 1 calc GR . . . .
H40C H 0.645700 0.128530 0.243191 0.134 Uiso 1 1 calc GR . . . .
C34 C -0.0307(3) 0.3610(5) 0.2840(2) 0.0778(13) Uani 1 1 d . . . . .
H34 H -0.086920 0.356131 0.278070 0.093 Uiso 1 1 calc R . . . .
C6 C 0.6681(3) 0.5132(5) 0.3672(2) 0.0742(12) Uani 1 1 d . . . . .
H6 H 0.631904 0.581670 0.354161 0.089 Uiso 1 1 calc R . . . .
C2 C 0.7410(3) 0.4006(6) 0.4490(2) 0.0789(12) Uani 1 1 d . . . . .
C31 C -0.0578(3) 0.3595(5) 0.1326(3) 0.0811(14) Uani 1 1 d . . . . .
H31 H -0.109986 0.358559 0.149378 0.097 Uiso 1 1 calc R . . . .
C1 C 0.6871(3) 0.5010(6) 0.4280(2) 0.0887(14) Uani 1 1 d . . . . .
H1 H 0.663146 0.561831 0.455627 0.106 Uiso 1 1 calc R . . . .
C16 C 0.5906(3) 0.4475(5) 0.0960(2) 0.0831(13) Uani 1 1 d . . . . .
H16 H 0.604075 0.518921 0.122725 0.100 Uiso 1 1 calc R . . . .
C35 C 0.0005(4) 0.3647(5) 0.3403(3) 0.0939(16) Uani 1 1 d . . . . .
H35 H -0.034790 0.362374 0.373360 0.113 Uiso 1 1 calc R . . . .
C36 C 0.0840(4) 0.3720(5) 0.3504(2) 0.0847(14) Uani 1 1 d . . . . .
H36 H 0.103396 0.375318 0.390093 0.102 Uiso 1 1 calc R . . . .
C3 C 0.7737(3) 0.3110(6) 0.4069(2) 0.0873(14) Uani 1 1 d . . . . .
H3 H 0.809536 0.241847 0.419847 0.105 Uiso 1 1 calc R . . . .
C29 C 0.0291(4) 0.3586(5) 0.0463(2) 0.0925(16) Uani 1 1 d . . . . .
H29 H 0.034188 0.353796 0.004271 0.111 Uiso 1 1 calc R . . . .
C20 C 0.5105(3) 0.2372(6) 0.0733(2) 0.0851(14) Uani 1 1 d . . . . .
H20A H 0.452026 0.241391 0.066066 0.102 Uiso 1 1 calc R . . . .
H20B H 0.521394 0.151089 0.094887 0.102 Uiso 1 1 calc R . . . .
C30 C -0.0474(3) 0.3564(6) 0.0711(3) 0.0950(16) Uani 1 1 d . . . . .
H30 H -0.092949 0.352821 0.045862 0.114 Uiso 1 1 calc R . . . .
C12 C 0.4138(4) 0.4924(6) 0.3638(2) 0.1086(10) Uani 1 1 d . . . . .
H12A H 0.356439 0.513178 0.357243 0.130 Uiso 1 1 calc R . . . .
H12B H 0.437689 0.569578 0.385960 0.130 Uiso 1 1 calc R . . . .
C17 C 0.6331(5) 0.4406(8) 0.0366(3) 0.1371(16) Uani 1 1 d . . . . .
H17A H 0.614149 0.516947 0.011363 0.164 Uiso 1 1 calc R . . . .
H17B H 0.691237 0.453360 0.043153 0.164 Uiso 1 1 calc R . . . .
C10 C 0.4622(4) 0.2566(6) 0.3854(2) 0.1086(10) Uani 1 1 d . . . . .
H10A H 0.425268 0.177864 0.388250 0.130 Uiso 1 1 calc R . . . .
H10B H 0.503076 0.243526 0.416849 0.130 Uiso 1 1 calc R . . . .
C39 C 0.7636(4) 0.3907(8) 0.5146(2) 0.117(2) Uani 1 1 d . . . . .
H39A H 0.812289 0.443943 0.521910 0.176 Uiso 1 1 calc GR . . . .
H39B H 0.773140 0.295062 0.525108 0.176 Uiso 1 1 calc GR . . . .
H39C H 0.719778 0.426925 0.538993 0.176 Uiso 1 1 calc GR . . . .
C18 C 0.6205(5) 0.3105(8) 0.0040(3) 0.1371(16) Uani 1 1 d . . . . .
H18A H 0.621574 0.332349 -0.039009 0.164 Uiso 1 1 calc R . . . .
H18B H 0.667612 0.252113 0.012063 0.164 Uiso 1 1 calc R . . . .
C19 C 0.5519(5) 0.2301(8) 0.0141(3) 0.1371(16) Uani 1 1 d . . . . .
H19A H 0.567114 0.133720 0.007234 0.164 Uiso 1 1 calc R . . . .
H19B H 0.512002 0.254272 -0.016769 0.164 Uiso 1 1 calc R . . . .
C11 C 0.4208(5) 0.3639(6) 0.4008(3) 0.1086(10) Uani 1 1 d . . . . .
H11A H 0.441741 0.392775 0.440016 0.130 Uiso 1 1 calc R . . . .
H11B H 0.365398 0.331602 0.407634 0.130 Uiso 1 1 calc R . . . .

loop_
_atom_site_aniso_label
_atom_site_aniso_U_11
_atom_site_aniso_U_22
_atom_site_aniso_U_33
_atom_site_aniso_U_23
_atom_site_aniso_U_13
_atom_site_aniso_U_12
S1 0.0443(5) 0.0582(6) 0.0742(7) -0.0007(4) 0.0029(4) -0.0063(4)
O1 0.0706(18) 0.0525(16) 0.097(2) 0.0063(14) -0.0051(15) -0.0082(13)
O2 0.0516(16) 0.106(2) 0.0811(19) -0.0089(17) 0.0124(14) -0.0150(15)
N1 0.0408(15) 0.0505(16) 0.074(2) -0.0056(14) -0.0004(14) 0.0043(13)
N2 0.0448(16) 0.080(2) 0.0587(18) 0.0038(16) -0.0016(14) 0.0054(15)
C7 0.0435(18) 0.0425(17) 0.059(2) 0.0044(15) -0.0014(15) 0.0009(14)
C21 0.0472(19) 0.056(2) 0.0506(19) 0.0008(15) -0.0014(15) 0.0048(15)
C8 0.0483(19) 0.0421(18) 0.058(2) -0.0003(15) -0.0027(15) -0.0009(14)
C14 0.0465(19) 0.0499(19) 0.057(2) 0.0024(15) 0.0018(16) 0.0000(15)
C24 0.0449(19) 0.064(2) 0.059(2) 0.0038(17) -0.0010(16) 0.0014(16)
C38 0.053(2) 0.051(2) 0.068(2) 0.0008(17) 0.0036(18) 0.0018(16)
C5 0.0398(17) 0.055(2) 0.071(2) -0.0090(17) 0.0031(16) -0.0046(15)
C27 0.054(2) 0.049(2) 0.070(2) -0.0021(17) -0.0085(18) 0.0062(16)
C15 0.054(2) 0.065(2) 0.059(2) -0.0003(17) 0.0018(17) 0.0032(17)
C33 0.053(2) 0.0436(19) 0.084(3) -0.0007(18) 0.0050(19) -0.0001(16)
C26 0.054(2) 0.050(2) 0.079(3) 0.0093(18) -0.0060(18) 0.0013(16)
C32 0.049(2) 0.049(2) 0.082(3) 0.0035(18) -0.0049(18) 0.0010(16)
C25 0.049(2) 0.056(2) 0.085(3) 0.0146(19) -0.0015(19) -0.0064(17)
C22 0.056(2) 0.067(3) 0.083(3) 0.029(2) 0.010(2) 0.0017(19)
C13 0.154(3) 0.0838(19) 0.0880(18) 0.0160(14) 0.0404(18) 0.0212(18)
C23 0.057(2) 0.071(3) 0.084(3) 0.025(2) 0.002(2) 0.012(2)
C37 0.074(3) 0.072(3) 0.064(3) 0.004(2) 0.002(2) -0.003(2)
C4 0.065(2) 0.070(3) 0.073(3) -0.008(2) 0.000(2) 0.012(2)
C9 0.089(3) 0.058(2) 0.065(2) 0.0132(19) 0.005(2) 0.010(2)
C28 0.073(3) 0.072(3) 0.068(3) 0.003(2) -0.008(2) 0.007(2)
C40 0.063(3) 0.067(3) 0.139(4) -0.029(3) -0.015(3) 0.018(2)
C34 0.060(3) 0.069(3) 0.104(4) 0.004(3) 0.026(3) -0.003(2)
C6 0.064(3) 0.071(3) 0.088(3) -0.015(2) -0.002(2) 0.013(2)
C2 0.070(3) 0.092(3) 0.074(3) -0.006(2) 0.002(2) -0.017(3)
C31 0.049(2) 0.068(3) 0.126(4) 0.005(3) -0.018(3) -0.0063(19)
C1 0.082(3) 0.104(4) 0.080(3) -0.029(3) 0.008(3) 0.007(3)
C16 0.096(3) 0.085(3) 0.069(3) -0.003(2) 0.019(2) -0.015(3)
C35 0.100(4) 0.083(3) 0.099(4) 0.008(3) 0.046(3) 0.004(3)
C36 0.112(4) 0.075(3) 0.068(3) 0.004(2) 0.011(3) 0.003(3)
C3 0.087(3) 0.088(3) 0.087(3) 0.006(3) -0.005(3) 0.016(3)
C29 0.118(5) 0.081(3) 0.079(3) -0.003(2) -0.032(3) 0.007(3)
C20 0.086(3) 0.098(4) 0.071(3) -0.014(2) 0.005(2) -0.013(3)
C30 0.075(3) 0.097(4) 0.113(4) 0.004(3) -0.038(3) -0.008(3)
C12 0.154(3) 0.0838(19) 0.0880(18) 0.0160(14) 0.0404(18) 0.0212(18)
C17 0.152(4) 0.154(4) 0.104(3) -0.040(2) 0.065(3) -0.042(3)
C10 0.154(3) 0.0838(19) 0.0880(18) 0.0160(14) 0.0404(18) 0.0212(18)
C39 0.118(5) 0.159(6) 0.075(3) 0.001(4) 0.001(3) -0.018(4)
C18 0.152(4) 0.154(4) 0.104(3) -0.040(2) 0.065(3) -0.042(3)
C19 0.152(4) 0.154(4) 0.104(3) -0.040(2) 0.065(3) -0.042(3)
C11 0.154(3) 0.0838(19) 0.0880(18) 0.0160(14) 0.0404(18) 0.0212(18)

loop_
_atom_type_symbol
_atom_type_description
_atom_type_scat_dispersion_real
_atom_type_scat_dispersion_imag
_atom_type_scat_source
C C 0.0033 0.0016 'International Tables Vol C Tables 4.2.6.8 and 6.1.1.4'
H H 0.0000 0.0000 'International Tables Vol C Tables 4.2.6.8 and 6.1.1.4'
N N 0.0061 0.0033 'International Tables Vol C Tables 4.2.6.8 and 6.1.1.4'
O O 0.0106 0.0060 'International Tables Vol C Tables 4.2.6.8 and 6.1.1.4'
S S 0.1246 0.1234 'International Tables Vol C Tables 4.2.6.8 and 6.1.1.4'

loop_
_geom_angle_atom_site_label_1
_geom_angle_atom_site_label_2
_geom_angle_atom_site_label_3
_geom_angle
_geom_angle_site_symmetry_1
_geom_angle_site_symmetry_3
_geom_angle_publ_flag
O1 S1 N1 107.45(16) . . ?
O1 S1 C5 107.13(18) . . ?
O2 S1 O1 119.73(19) . . ?
O2 S1 N1 106.50(17) . . ?
O2 S1 C5 106.55(18) . . ?
N1 S1 C5 109.20(17) . . ?
C7 N1 S1 119.8(2) . . ?
C7 N1 C40 119.9(3) . . ?
C40 N1 S1 120.1(3) . . ?
C38 N2 C24 124.6(3) . . ?
C27 N2 C24 127.1(3) . . ?
C27 N2 C38 107.8(3) . . ?
N1 C7 C8 115.8(3) . . ?
C14 C7 N1 119.4(3) . . ?
C14 C7 C8 124.6(3) . . ?
C26 C21 C14 120.9(3) . . ?
C22 C21 C14 121.4(3) . . ?
C22 C21 C26 117.7(3) . . ?
C7 C8 C9 116.5(3) . . ?
C13 C8 C7 121.4(3) . . ?
C13 C8 C9 122.1(4) . . ?
C7 C14 C21 119.5(3) . . ?
C7 C14 C15 123.9(3) . . ?
C15 C14 C21 116.4(3) . . ?
C25 C24 N2 120.3(3) . . ?
C25 C24 C23 119.0(3) . . ?
C23 C24 N2 120.6(3) . . ?
C33 C38 N2 109.2(3) . . ?
C37 C38 N2 128.5(4) . . ?
C37 C38 C33 122.3(4) . . ?
C4 C5 S1 119.7(3) . . ?
C4 C5 C6 120.4(4) . . ?
C6 C5 S1 119.8(3) . . ?
N2 C27 C32 109.1(4) . . ?
N2 C27 C28 128.5(4) . . ?
C28 C27 C32 122.4(4) . . ?
C16 C15 C14 121.4(4) . . ?
C16 C15 C20 121.0(4) . . ?
C20 C15 C14 117.5(4) . . ?
C38 C33 C32 106.7(3) . . ?
C34 C33 C38 119.2(4) . . ?
C34 C33 C32 134.1(4) . . ?
C25 C26 C21 121.2(3) . . ?
C27 C32 C33 107.2(3) . . ?
C31 C32 C27 119.1(4) . . ?
C31 C32 C33 133.6(4) . . ?
C26 C25 C24 120.8(3) . . ?
C23 C22 C21 121.1(4) . . ?
C8 C13 C12 123.6(5) . . ?
C24 C23 C22 120.0(4) . . ?
C36 C37 C38 116.2(4) . . ?
C5 C4 C3 119.2(4) . . ?
C10 C9 C8 113.2(4) . . ?
C29 C28 C27 115.9(5) . . ?
C35 C34 C33 119.2(5) . . ?
C5 C6 C1 119.5(4) . . ?
C1 C2 C39 121.6(5) . . ?
C3 C2 C1 117.4(5) . . ?
C3 C2 C39 121.1(5) . . ?
C30 C31 C32 119.1(5) . . ?
C6 C1 C2 121.7(4) . . ?
C15 C16 C17 122.5(5) . . ?
C34 C35 C36 121.7(5) . . ?
C37 C36 C35 121.5(5) . . ?
C2 C3 C4 121.7(5) . . ?
C30 C29 C28 122.8(5) . . ?
C15 C20 C19 116.8(4) . . ?
C31 C30 C29 120.7(5) . . ?
C13 C12 C11 112.3(5) . . ?
C18 C17 C16 114.0(5) . . ?
C11 C10 C9 124.2(5) . . ?
C19 C18 C17 121.1(6) . . ?
C18 C19 C20 119.4(6) . . ?
C10 C11 C12 124.5(5) . . ?

loop_
_geom_bond_atom_site_label_1
_geom_bond_atom_site_label_2
_geom_bond_distance
_geom_bond_site_symmetry_2
_geom_bond_publ_flag
S1 O1 1.427(3) . ?
S1 O2 1.423(3) . ?
S1 N1 1.617(3) . ?
S1 C5 1.763(4) . ?
N1 C7 1.440(4) . ?
N1 C40 1.458(5) . ?
N2 C24 1.415(5) . ?
N2 C38 1.393(5) . ?
N2 C27 1.388(5) . ?
C7 C8 1.483(5) . ?
C7 C14 1.335(5) . ?
C21 C14 1.489(5) . ?
C21 C26 1.383(5) . ?
C21 C22 1.379(5) . ?
C8 C13 1.337(6) . ?
C8 C9 1.489(5) . ?
C14 C15 1.482(5) . ?
C24 C25 1.371(5) . ?
C24 C23 1.377(5) . ?
C38 C33 1.393(5) . ?
C38 C37 1.393(6) . ?
C5 C4 1.369(6) . ?
C5 C6 1.369(5) . ?
C27 C32 1.392(5) . ?
C27 C28 1.389(6) . ?
C15 C16 1.362(6) . ?
C15 C20 1.462(6) . ?
C33 C32 1.435(6) . ?
C33 C34 1.390(6) . ?
C26 C25 1.362(5) . ?
C32 C31 1.389(6) . ?
C22 C23 1.378(5) . ?
C13 C12 1.478(7) . ?
C37 C36 1.384(6) . ?
C4 C3 1.393(6) . ?
C9 C10 1.470(6) . ?
C28 C29 1.382(7) . ?
C34 C35 1.341(8) . ?
C6 C1 1.379(7) . ?
C2 C1 1.385(7) . ?
C2 C3 1.372(7) . ?
C2 C39 1.495(7) . ?
C31 C30 1.365(7) . ?
C16 C17 1.483(7) . ?
C35 C36 1.386(8) . ?
C29 C30 1.367(8) . ?
C20 C19 1.470(7) . ?
C12 C11 1.482(7) . ?
C17 C18 1.454(9) . ?
C10 C11 1.278(7) . ?
C18 C19 1.380(9) . ?
